data_7246193
loop_
_publ_author_name
'Surampudi, Anuja Venkata Sai Durga'
'Ramakrishna, Sistla'
'Pallavi, Alegete'
'Balasubramanian, Sridhar'

_publ_section_title
;
 Novel salts and cocrystals of the antifolate drug trimethoprim and their
 role in the enhancement of solubility and dissolution
;
_journal_issue 8
_journal_name_full CrystEngComm
_journal_page_first 1220
_journal_page_last 1231
_journal_paper_doi 10.1039/D2CE01436J
_journal_volume 25
_journal_year 2023
_chemical_formula_moiety 'C14 H18 N4 O3, C5 H6 N2 O2, H2 O'
_chemical_formula_sum 'C19 H26 N6 O6'
_chemical_formula_weight 434.45
_space_group_crystal_system monoclinic
_space_group_IT_number 14
_space_group_name_Hall '-P 2yn'
_space_group_name_H-M_alt 'P 1 21/n 1'
_atom_sites_solution_hydrogens mixed
_audit_creation_method SHELXL-2018/3
_audit_update_record
;
2022-06-20 deposited with the CCDC.	2023-01-20 downloaded from the CCDC.
;
_cell_angle_alpha 90
_cell_angle_beta 99.814(3)
_cell_angle_gamma 90
_cell_formula_units_Z 8
_cell_length_a 11.2418(11)
_cell_length_b 16.0951(15)
_cell_length_c 24.413(3)
_cell_measurement_reflns_used 9993
_cell_measurement_temperature 294(2)
_cell_measurement_theta_max 25.4565
_cell_measurement_theta_min 2.232
_cell_volume 4352.6(8)
_computing_cell_refinement '<i>SAINT</i> (Bruker, 2016)'
_computing_data_collection '<i>APEX3</i> (Bruker, 2016)'
_computing_data_reduction 'Bruker SAINT'
_computing_molecular_graphics 'Bruker SHELXTL'
_computing_publication_material 'Bruker SHELXTL'
_computing_structure_refinement 'SHELXL-2018/3 (Sheldrick, 2018)'
_computing_structure_solution 'SHELXT 2018/2 (Sheldrick, 2018)'
_diffrn_ambient_temperature 294(2)
_diffrn_measured_fraction_theta_full 0.996
_diffrn_measured_fraction_theta_max 0.996
_diffrn_measurement_device_type 'Bruker D8 QUEST PHOTON-100'
_diffrn_measurement_method '\w and \f'
_diffrn_radiation_type MoK\a
_diffrn_radiation_wavelength 0.71073
_diffrn_reflns_av_R_equivalents 0.0808
_diffrn_reflns_av_unetI/netI 0.0742
_diffrn_reflns_Laue_measured_fraction_full 0.996
_diffrn_reflns_Laue_measured_fraction_max 0.996
_diffrn_reflns_limit_h_max 10
_diffrn_reflns_limit_h_min -13
_diffrn_reflns_limit_k_max 19
_diffrn_reflns_limit_k_min -17
_diffrn_reflns_limit_l_max 29
_diffrn_reflns_limit_l_min -29
_diffrn_reflns_number 41449
_diffrn_reflns_point_group_measured_fraction_full 0.996
_diffrn_reflns_point_group_measured_fraction_max 0.996
_diffrn_reflns_theta_full 25.000
_diffrn_reflns_theta_max 25.000
_diffrn_reflns_theta_min 1.888
_exptl_absorpt_coefficient_mu 0.101
_exptl_absorpt_correction_T_max 0.7461
_exptl_absorpt_correction_T_min 0.4276
_exptl_absorpt_correction_type multi-scan
_exptl_absorpt_process_details
;
 SADABS 2016/2: Krause, L., Herbst-Irmer, R., Sheldrick G.M. & Stalke D.,
 J. Appl. Cryst. 48 (2015) 3-10
;
_exptl_crystal_colour WHITE
_exptl_crystal_density_diffrn 1.326
_exptl_crystal_description BLOCK
_exptl_crystal_F_000 1840
_exptl_crystal_size_max 0.280
_exptl_crystal_size_mid 0.270
_exptl_crystal_size_min 0.160
_refine_diff_density_max 0.363
_refine_diff_density_min -0.303
_refine_diff_density_rms 0.064
_refine_ls_extinction_method none
_refine_ls_goodness_of_fit_ref 1.023
_refine_ls_hydrogen_treatment mixed
_refine_ls_matrix_type full
_refine_ls_number_parameters 615
_refine_ls_number_reflns 7648
_refine_ls_number_restraints 0
_refine_ls_restrained_S_all 1.023
_refine_ls_R_factor_all 0.0950
_refine_ls_R_factor_gt 0.0612
_refine_ls_shift/su_max 0.000
_refine_ls_shift/su_mean 0.000
_refine_ls_structure_factor_coef Fsqd
_refine_ls_weighting_details 'w=1/[\s^2^(Fo^2^)+(0.1027P)^2^+1.1219P] where P=(Fo^2^+2Fc^2^)/3'
_refine_ls_weighting_scheme calc
_refine_ls_wR_factor_gt 0.1595
_refine_ls_wR_factor_ref 0.1932
_reflns_Friedel_coverage 0.000
_reflns_number_gt 5045
_reflns_number_total 7648
_reflns_threshold_expression 'I > 2\s(I)'
_cod_data_source_file d2ce01436j2.cif
_cod_data_source_block KB369_0m
_cod_depositor_comments
;
Adding full bibliography for 7246190--7246193.cif.

2024-11-08
Z value and formula fixed to values more according to usual
chemical conventions.                 miguel
;
_cod_original_formula_sum 'C38 H52 N12 O12'
_cod_original_formula_weight 868.91
_cod_original_formula_units_Z 4
_cod_original_cell_volume 4352.5(8)
_cod_original_sg_symbol_H-M 'P 21/n'
_cod_database_code 7246193
_shelx_shelxl_version_number 2018/3
_shelx_space_group_comment
;
The symmetry employed for this shelxl refinement is uniquely defined
by the following loop, which should always be used as a source of
symmetry information in preference to the above space-group names.
They are only intended as comments.
;
_shelx_estimated_absorpt_t_min 0.972
_shelx_estimated_absorpt_t_max 0.984

loop_
_space_group_symop_operation_xyz
'x, y, z'
'-x+1/2, y+1/2, -z+1/2'
'-x, -y, -z'
'x-1/2, -y-1/2, z-1/2'

loop_
_atom_site_label
_atom_site_type_symbol
_atom_site_fract_x
_atom_site_fract_y
_atom_site_fract_z
_atom_site_U_iso_or_equiv
_atom_site_adp_type
_atom_site_occupancy
_atom_site_site_symmetry_order
_atom_site_calc_flag
_atom_site_refinement_flags_posn
_atom_site_refinement_flags_adp
_atom_site_refinement_flags_occupancy
_atom_site_disorder_assembly
_atom_site_disorder_group
C1A C 0.9764(2) 0.52433(15) 0.65616(10) 0.0431(6) Uani 1 1 d . . . . .
C2A C 0.8949(2) 0.48399(14) 0.68546(10) 0.0403(6) Uani 1 1 d . . . . .
C3A C 0.8131(2) 0.61011(15) 0.70257(11) 0.0466(6) Uani 1 1 d . . . . .
C4A C 0.9653(2) 0.60875(16) 0.65232(11) 0.0487(7) Uani 1 1 d . . . . .
H4A H 1.017040 0.637120 0.632919 0.058 Uiso 1 1 calc R U . . .
C5A C 1.0749(2) 0.47738(17) 0.63499(11) 0.0508(7) Uani 1 1 d . . . . .
H5A H 1.120742 0.447128 0.665936 0.061 Uiso 1 1 calc R U . . .
H5B H 1.129071 0.517550 0.622723 0.061 Uiso 1 1 calc R U . . .
C6A C 1.0367(2) 0.41638(15) 0.58793(10) 0.0451(6) Uani 1 1 d . . . . .
C7A C 1.1028(3) 0.34449(17) 0.58535(11) 0.0520(7) Uani 1 1 d . . . . .
H7A H 1.168259 0.333277 0.613178 0.062 Uiso 1 1 calc R U . . .
C8A C 1.0728(3) 0.28882(17) 0.54172(12) 0.0530(7) Uani 1 1 d . . . . .
C9A C 0.9767(3) 0.30592(17) 0.49951(11) 0.0505(7) Uani 1 1 d . . . . .
C10A C 0.9096(3) 0.37719(18) 0.50262(11) 0.0527(7) Uani 1 1 d . . . . .
C11A C 0.9395(2) 0.43249(17) 0.54660(11) 0.0508(7) Uani 1 1 d . . . . .
H11A H 0.893925 0.480390 0.548143 0.061 Uiso 1 1 calc R U . . .
C12A C 1.2251(3) 0.1935(2) 0.58216(16) 0.0845(11) Uani 1 1 d . . . . .
H12A H 1.256785 0.139791 0.575396 0.127 Uiso 1 1 calc R U . . .
H12B H 1.192440 0.192037 0.616004 0.127 Uiso 1 1 calc R U . . .
H12C H 1.288650 0.233998 0.585444 0.127 Uiso 1 1 calc R U . . .
C13A C 0.8487(4) 0.1997(3) 0.45803(17) 0.1007(14) Uani 1 1 d . . . . .
H13A H 0.782859 0.232609 0.466365 0.151 Uiso 1 1 calc R U . . .
H13B H 0.870785 0.159085 0.486767 0.151 Uiso 1 1 calc R U . . .
H13C H 0.824622 0.172066 0.423046 0.151 Uiso 1 1 calc R U . . .
N1A N 0.81274(19) 0.52713(12) 0.70835(8) 0.0433(5) Uani 1 1 d . . . . .
N2A N 0.8848(2) 0.65363(13) 0.67468(9) 0.0502(6) Uani 1 1 d . . . . .
N3A N 0.8956(3) 0.40155(14) 0.69235(11) 0.0523(6) Uani 1 1 d . . . . .
H1N H 0.952(3) 0.3675(19) 0.6811(12) 0.061(9) Uiso 1 1 d . . . . .
H2N H 0.845(3) 0.3774(19) 0.7124(12) 0.065(9) Uiso 1 1 d . . . . .
N4A N 0.7304(3) 0.65286(17) 0.72553(13) 0.0690(9) Uani 1 1 d . . . . .
H3N H 0.697(3) 0.628(2) 0.7479(14) 0.074(11) Uiso 1 1 d . . . . .
H4N H 0.743(3) 0.708(2) 0.7286(12) 0.066(9) Uiso 1 1 d . . . . .
O1A O 1.1323(2) 0.21534(13) 0.53709(10) 0.0770(7) Uani 1 1 d . . . . .
O2A O 0.94899(19) 0.25186(13) 0.45494(8) 0.0654(6) Uani 1 1 d . . . . .
O3A O 0.8158(2) 0.38857(15) 0.45947(8) 0.0798(7) Uani 1 1 d . . . . .
C14A C 0.7300(4) 0.4500(3) 0.46537(16) 0.1093(15) Uani 1 1 d . . . . .
H14A H 0.694920 0.438438 0.497744 0.164 Uiso 1 1 calc R U . . .
H14B H 0.667935 0.450184 0.433065 0.164 Uiso 1 1 calc R U . . .
H14C H 0.768674 0.503386 0.469325 0.164 Uiso 1 1 calc R U . . .
C15A C 0.4879(2) 0.39588(15) 0.65515(10) 0.0432(6) Uani 1 1 d . . . . .
C16A C 0.4924(2) 0.31301(15) 0.66106(10) 0.0462(6) Uani 1 1 d . . . . .
H16A H 0.537894 0.282864 0.639522 0.055 Uiso 1 1 calc R U . . .
C17A C 0.3669(2) 0.31057(15) 0.72974(11) 0.0441(6) Uani 1 1 d . . . . .
C18A C 0.4142(2) 0.44152(15) 0.68744(10) 0.0402(6) Uani 1 1 d . . . . .
C19A C 0.5586(3) 0.44260(18) 0.61809(11) 0.0573(7) Uani 1 1 d . . . . .
H19A H 0.601725 0.403929 0.598838 0.086 Uiso 1 1 calc R U . . .
H19B H 0.614843 0.479161 0.640217 0.086 Uiso 1 1 calc R U . . .
H19C H 0.504277 0.474558 0.591570 0.086 Uiso 1 1 calc R U . . .
N5A N 0.4339(2) 0.27046(14) 0.69700(9) 0.0465(6) Uani 1 1 d . . . . .
H5N H 0.436(2) 0.2105(19) 0.6989(11) 0.058(8) Uiso 1 1 d . . . . .
N6A N 0.3580(2) 0.39469(12) 0.72294(9) 0.0423(5) Uani 1 1 d . . . . .
H6N H 0.303(3) 0.4198(17) 0.7419(12) 0.061(9) Uiso 1 1 d . . . . .
O4A O 0.31684(19) 0.27418(11) 0.76395(9) 0.0630(6) Uani 1 1 d . . . . .
O5A O 0.39817(17) 0.51725(11) 0.68527(8) 0.0559(5) Uani 1 1 d . . . . .
C1B C 0.4803(2) -0.03485(15) 0.66354(9) 0.0396(6) Uani 1 1 d . . . . .
C2B C 0.3862(2) -0.07202(15) 0.68628(9) 0.0396(6) Uani 1 1 d . . . . .
C3B C 0.3373(2) 0.05491(15) 0.71955(10) 0.0425(6) Uani 1 1 d . . . . .
C4B C 0.4919(2) 0.04849(15) 0.67079(10) 0.0430(6) Uani 1 1 d . . . . .
H4B H 0.552537 0.074879 0.655771 0.052 Uiso 1 1 calc R U . . .
C5B C 0.5597(2) -0.08471(16) 0.63237(10) 0.0451(6) Uani 1 1 d . . . . .
H5C H 0.588480 -0.132928 0.654560 0.054 Uiso 1 1 calc R U . . .
H5D H 0.629529 -0.051300 0.628429 0.054 Uiso 1 1 calc R U . . .
C6B C 0.5009(2) -0.11414(15) 0.57527(10) 0.0409(6) Uani 1 1 d . . . . .
C7B C 0.5364(2) -0.18876(16) 0.55428(11) 0.0489(7) Uani 1 1 d . . . . .
H7B H 0.591832 -0.222650 0.576469 0.059 Uiso 1 1 calc R U . . .
C8B C 0.4893(3) -0.21286(16) 0.50042(11) 0.0510(7) Uani 1 1 d . . . . .
C9B C 0.4075(3) -0.16257(17) 0.46661(10) 0.0490(7) Uani 1 1 d . . . . .
C10B C 0.3714(2) -0.08848(16) 0.48809(10) 0.0445(6) Uani 1 1 d . . . . .
C11B C 0.4179(2) -0.06488(15) 0.54196(9) 0.0429(6) Uani 1 1 d . . . . .
H11B H 0.392860 -0.015265 0.555882 0.051 Uiso 1 1 calc R U . . .
C12B C 0.6086(4) -0.3357(2) 0.50938(19) 0.1105(15) Uani 1 1 d . . . . .
H12D H 0.623156 -0.384220 0.488622 0.166 Uiso 1 1 calc R U . . .
H12E H 0.580734 -0.352170 0.542796 0.166 Uiso 1 1 calc R U . . .
H12F H 0.682188 -0.304622 0.518794 0.166 Uiso 1 1 calc R U . . .
C13B C 0.2495(3) -0.2201(2) 0.40115(13) 0.0742(9) Uani 1 1 d . . . . .
H13D H 0.228471 -0.232896 0.362286 0.111 Uiso 1 1 calc R U . . .
H13E H 0.192202 -0.181312 0.411365 0.111 Uiso 1 1 calc R U . . .
H13F H 0.248411 -0.270117 0.422500 0.111 Uiso 1 1 calc R U . . .
C14B C 0.2451(3) 0.03071(19) 0.47460(12) 0.0642(8) Uani 1 1 d . . . . .
H14D H 0.311455 0.067248 0.487534 0.096 Uiso 1 1 calc R U . . .
H14E H 0.204968 0.016460 0.505016 0.096 Uiso 1 1 calc R U . . .
H14F H 0.189226 0.058030 0.446148 0.096 Uiso 1 1 calc R U . . .
N1B N 0.31578(19) -0.02750(12) 0.71474(8) 0.0431(5) Uani 1 1 d . . . . .
N2B N 0.4224(2) 0.09607(12) 0.69809(8) 0.0450(5) Uani 1 1 d . . . . .
N3B N 0.3617(3) -0.15328(15) 0.68026(10) 0.0562(7) Uani 1 1 d . . . . .
H7N H 0.405(2) -0.1857(16) 0.6653(11) 0.044(8) Uiso 1 1 d . . . . .
H8N H 0.299(3) -0.1749(18) 0.6972(13) 0.062(9) Uiso 1 1 d . . . . .
N4B N 0.2650(2) 0.09898(16) 0.74682(11) 0.0572(7) Uani 1 1 d . . . . .
H9N H 0.218(3) 0.0711(19) 0.7646(12) 0.063(9) Uiso 1 1 d . . . . .
H10N H 0.277(2) 0.1527(19) 0.7537(11) 0.052(8) Uiso 1 1 d . . . . .
O1B O 0.5193(2) -0.28528(13) 0.47659(9) 0.0762(7) Uani 1 1 d . . . . .
O2B O 0.36676(19) -0.18468(12) 0.41192(7) 0.0622(6) Uani 1 1 d . . . . .
O3B O 0.28892(18) -0.04259(12) 0.45259(7) 0.0604(5) Uani 1 1 d . . . . .
C15B C 0.9732(2) 0.95790(16) 0.65086(10) 0.0473(6) Uani 1 1 d . . . . .
C16B C 0.9623(3) 0.87477(17) 0.64797(11) 0.0504(7) Uani 1 1 d . . . . .
H16B H 1.003407 0.846401 0.623749 0.060 Uiso 1 1 calc R U . . .
C17B C 0.8316(2) 0.86658(14) 0.71431(10) 0.0416(6) Uani 1 1 d . . . . .
C18B C 0.9067(2) 1.00082(16) 0.68785(10) 0.0443(6) Uani 1 1 d . . . . .
C19B C 1.0463(3) 1.00836(19) 0.61738(13) 0.0680(9) Uani 1 1 d . . . . .
H19D H 1.087206 0.972038 0.595504 0.102 Uiso 1 1 calc R U . . .
H19E H 1.104723 1.040466 0.641881 0.102 Uiso 1 1 calc R U . . .
H19F H 0.994121 1.045003 0.593248 0.102 Uiso 1 1 calc R U . . .
N5B N 0.8944(2) 0.82966(14) 0.67853(9) 0.0455(5) Uani 1 1 d . . . . .
H11N H 0.891(2) 0.7734(18) 0.6763(11) 0.052(8) Uiso 1 1 d . . . . .
N6B N 0.8403(2) 0.95105(12) 0.71761(9) 0.0427(5) Uani 1 1 d . . . . .
H12N H 0.801(3) 0.9743(18) 0.7414(12) 0.063(9) Uiso 1 1 d . . . . .
O4B O 0.76906(17) 0.82714(10) 0.74245(8) 0.0525(5) Uani 1 1 d . . . . .
O5B O 0.90579(18) 1.07651(11) 0.69421(8) 0.0616(5) Uani 1 1 d . . . . .
O1W O 0.4783(3) 0.67962(16) 0.65823(15) 0.1303(12) Uani 1 1 d . . . . .
H1W H 0.557676 0.676537 0.678782 0.195 Uiso 1 1 d R U . . .
H2W H 0.441316 0.630996 0.665069 0.195 Uiso 1 1 d R U . . .
O2W O 1.0250(3) 1.23659(14) 0.69689(13) 0.1060(9) Uani 1 1 d . . . . .
H3W H 1.076965 1.235241 0.731077 0.159 Uiso 1 1 d R U . . .
H4W H 0.992618 1.184664 0.692433 0.159 Uiso 1 1 d R U . . .

loop_
_atom_site_aniso_label
_atom_site_aniso_U_11
_atom_site_aniso_U_22
_atom_site_aniso_U_33
_atom_site_aniso_U_23
_atom_site_aniso_U_13
_atom_site_aniso_U_12
C1A 0.0514(16) 0.0389(14) 0.0409(14) -0.0098(11) 0.0130(12) -0.0030(12)
C2A 0.0506(16) 0.0316(13) 0.0395(14) -0.0053(10) 0.0098(12) -0.0005(11)
C3A 0.0579(17) 0.0336(13) 0.0522(16) -0.0020(12) 0.0207(13) 0.0005(12)
C4A 0.0613(18) 0.0407(15) 0.0486(16) -0.0051(12) 0.0219(13) -0.0054(13)
C5A 0.0531(17) 0.0498(15) 0.0524(16) -0.0130(13) 0.0178(13) -0.0041(13)
C6A 0.0561(17) 0.0428(14) 0.0403(15) -0.0063(11) 0.0196(13) -0.0043(12)
C7A 0.0562(17) 0.0512(16) 0.0498(16) -0.0121(13) 0.0121(13) 0.0015(13)
C8A 0.0626(19) 0.0492(16) 0.0512(17) -0.0136(13) 0.0218(14) -0.0022(14)
C9A 0.0651(19) 0.0562(17) 0.0359(14) -0.0132(12) 0.0248(13) -0.0102(14)
C10A 0.0600(18) 0.0671(18) 0.0333(15) 0.0001(13) 0.0150(13) -0.0040(15)
C11A 0.0619(18) 0.0508(16) 0.0436(15) -0.0024(13) 0.0199(13) 0.0032(13)
C12A 0.091(3) 0.065(2) 0.096(3) -0.0167(19) 0.010(2) 0.0215(19)
C13A 0.102(3) 0.112(3) 0.099(3) -0.061(2) 0.052(2) -0.050(3)
N1A 0.0555(14) 0.0300(11) 0.0480(13) -0.0022(9) 0.0190(10) 0.0005(9)
N2A 0.0653(15) 0.0338(11) 0.0574(14) 0.0013(10) 0.0274(12) 0.0008(10)
N3A 0.0676(17) 0.0319(12) 0.0636(16) -0.0034(11) 0.0292(14) 0.0035(12)
N4A 0.087(2) 0.0332(14) 0.102(2) 0.0020(14) 0.0601(18) 0.0008(13)
O1A 0.0876(16) 0.0580(13) 0.0840(16) -0.0316(12) 0.0105(13) 0.0139(11)
O2A 0.0743(14) 0.0811(14) 0.0476(12) -0.0287(10) 0.0296(10) -0.0221(11)
O3A 0.0884(17) 0.1002(17) 0.0463(13) -0.0063(11) -0.0016(11) 0.0118(14)
C14A 0.087(3) 0.170(4) 0.068(2) 0.003(3) 0.003(2) 0.043(3)
C15A 0.0536(16) 0.0438(14) 0.0328(13) -0.0042(11) 0.0096(11) -0.0022(12)
C16A 0.0593(17) 0.0437(15) 0.0388(14) -0.0088(11) 0.0176(12) 0.0017(12)
C17A 0.0567(17) 0.0337(13) 0.0451(15) -0.0051(11) 0.0182(13) -0.0011(12)
C18A 0.0490(16) 0.0370(14) 0.0348(13) -0.0025(11) 0.0076(11) -0.0019(11)
C19A 0.073(2) 0.0551(17) 0.0485(16) -0.0005(13) 0.0251(14) -0.0036(15)
N5A 0.0642(15) 0.0352(12) 0.0443(13) -0.0066(10) 0.0214(11) 0.0004(10)
N6A 0.0564(14) 0.0328(11) 0.0414(12) -0.0029(9) 0.0189(11) 0.0025(10)
O4A 0.0900(15) 0.0367(10) 0.0739(14) 0.0010(9) 0.0467(12) 0.0021(10)
O5A 0.0745(14) 0.0356(10) 0.0630(13) 0.0021(8) 0.0275(10) 0.0029(9)
C1B 0.0525(16) 0.0442(14) 0.0227(12) -0.0009(10) 0.0080(11) -0.0009(12)
C2B 0.0562(16) 0.0370(13) 0.0264(12) -0.0011(10) 0.0090(11) -0.0022(12)
C3B 0.0572(17) 0.0354(13) 0.0367(13) 0.0027(11) 0.0133(12) -0.0001(12)
C4B 0.0560(16) 0.0441(14) 0.0309(13) 0.0017(11) 0.0134(11) -0.0052(12)
C5B 0.0522(16) 0.0491(15) 0.0347(14) -0.0055(11) 0.0097(12) 0.0023(12)
C6B 0.0500(16) 0.0444(14) 0.0316(13) -0.0026(11) 0.0161(11) -0.0034(12)
C7B 0.0593(17) 0.0463(15) 0.0442(15) -0.0053(12) 0.0171(13) 0.0038(13)
C8B 0.0663(19) 0.0445(15) 0.0474(16) -0.0125(13) 0.0246(14) -0.0039(13)
C9B 0.0652(18) 0.0548(16) 0.0318(14) -0.0119(12) 0.0220(13) -0.0165(14)
C10B 0.0575(17) 0.0482(15) 0.0306(13) 0.0008(11) 0.0157(12) -0.0079(12)
C11B 0.0585(16) 0.0429(14) 0.0296(13) -0.0059(11) 0.0141(11) -0.0034(12)
C12B 0.136(4) 0.077(2) 0.114(3) -0.039(2) 0.009(3) 0.039(3)
C13B 0.081(2) 0.086(2) 0.0542(19) -0.0235(17) 0.0073(16) -0.0166(19)
C14B 0.078(2) 0.0626(19) 0.0498(18) 0.0046(14) 0.0039(15) 0.0067(16)
N1B 0.0595(14) 0.0337(11) 0.0401(12) -0.0002(9) 0.0199(10) -0.0013(10)
N2B 0.0624(14) 0.0356(11) 0.0411(12) -0.0009(9) 0.0207(11) -0.0040(10)
N3B 0.0788(19) 0.0383(13) 0.0602(16) -0.0072(11) 0.0366(14) -0.0048(13)
N4B 0.0752(18) 0.0316(13) 0.0745(18) -0.0027(12) 0.0402(14) -0.0023(12)
O1B 0.0957(17) 0.0621(13) 0.0722(15) -0.0316(11) 0.0184(12) 0.0112(12)
O2B 0.0794(14) 0.0768(13) 0.0346(10) -0.0209(9) 0.0220(9) -0.0187(11)
O3B 0.0829(14) 0.0607(12) 0.0351(10) -0.0017(9) 0.0029(10) 0.0006(11)
C15B 0.0584(17) 0.0461(15) 0.0383(14) 0.0045(11) 0.0107(12) -0.0015(12)
C16B 0.0660(19) 0.0470(15) 0.0417(15) 0.0024(12) 0.0193(13) 0.0075(13)
C17B 0.0528(16) 0.0325(13) 0.0385(14) -0.0003(11) 0.0048(12) 0.0018(12)
C18B 0.0547(17) 0.0393(15) 0.0380(14) 0.0043(11) 0.0054(12) -0.0015(12)
C19B 0.086(2) 0.0597(18) 0.066(2) 0.0104(15) 0.0324(18) -0.0047(16)
N5B 0.0608(15) 0.0337(12) 0.0453(13) 0.0008(10) 0.0187(11) 0.0025(10)
N6B 0.0543(14) 0.0329(11) 0.0435(13) -0.0022(9) 0.0156(11) -0.0012(10)
O4B 0.0666(13) 0.0338(9) 0.0630(12) 0.0004(8) 0.0280(10) -0.0029(8)
O5B 0.0878(15) 0.0359(11) 0.0658(13) 0.0002(9) 0.0269(11) -0.0055(9)
O1W 0.156(3) 0.0662(17) 0.170(3) 0.0281(18) 0.029(2) -0.0019(17)
O2W 0.119(2) 0.0617(14) 0.129(2) 0.0068(14) -0.0035(18) -0.0005(14)

loop_
_atom_type_symbol
_atom_type_description
_atom_type_scat_dispersion_real
_atom_type_scat_dispersion_imag
_atom_type_scat_source
C C 0.0033 0.0016 'International Tables Vol C Tables 4.2.6.8 and 6.1.1.4'
H H 0.0000 0.0000 'International Tables Vol C Tables 4.2.6.8 and 6.1.1.4'
N N 0.0061 0.0033 'International Tables Vol C Tables 4.2.6.8 and 6.1.1.4'
O O 0.0106 0.0060 'International Tables Vol C Tables 4.2.6.8 and 6.1.1.4'

loop_
_geom_angle_atom_site_label_1
_geom_angle_atom_site_label_2
_geom_angle_atom_site_label_3
_geom_angle
_geom_angle_site_symmetry_1
_geom_angle_site_symmetry_3
_geom_angle_publ_flag
C4A C1A C2A 115.6(2) . . ?
C4A C1A C5A 122.7(2) . . ?
C2A C1A C5A 121.5(2) . . ?
N3A C2A N1A 116.6(2) . . ?
N3A C2A C1A 121.9(2) . . ?
N1A C2A C1A 121.4(2) . . ?
N2A C3A N1A 125.9(2) . . ?
N2A C3A N4A 117.4(2) . . ?
N1A C3A N4A 116.6(2) . . ?
N2A C4A C1A 124.5(2) . . ?
N2A C4A H4A 117.8 . . ?
C1A C4A H4A 117.8 . . ?
C1A C5A C6A 117.1(2) . . ?
C1A C5A H5A 108.0 . . ?
C6A C5A H5A 108.0 . . ?
C1A C5A H5B 108.0 . . ?
C6A C5A H5B 108.0 . . ?
H5A C5A H5B 107.3 . . ?
C11A C6A C7A 119.3(2) . . ?
C11A C6A C5A 121.3(2) . . ?
C7A C6A C5A 119.4(2) . . ?
C6A C7A C8A 120.8(3) . . ?
C6A C7A H7A 119.6 . . ?
C8A C7A H7A 119.6 . . ?
O1A C8A C9A 116.0(2) . . ?
O1A C8A C7A 124.1(3) . . ?
C9A C8A C7A 119.9(3) . . ?
C10A C9A O2A 120.8(3) . . ?
C10A C9A C8A 119.1(2) . . ?
O2A C9A C8A 120.0(3) . . ?
O3A C10A C9A 115.1(2) . . ?
O3A C10A C11A 124.1(3) . . ?
C9A C10A C11A 120.7(3) . . ?
C6A C11A C10A 120.1(3) . . ?
C6A C11A H11A 120.0 . . ?
C10A C11A H11A 120.0 . . ?
O1A C12A H12A 109.5 . . ?
O1A C12A H12B 109.5 . . ?
H12A C12A H12B 109.5 . . ?
O1A C12A H12C 109.5 . . ?
H12A C12A H12C 109.5 . . ?
H12B C12A H12C 109.5 . . ?
O2A C13A H13A 109.5 . . ?
O2A C13A H13B 109.5 . . ?
H13A C13A H13B 109.5 . . ?
O2A C13A H13C 109.5 . . ?
H13A C13A H13C 109.5 . . ?
H13B C13A H13C 109.5 . . ?
C3A N1A C2A 117.0(2) . . ?
C3A N2A C4A 115.5(2) . . ?
C2A N3A H1N 123.2(18) . . ?
C2A N3A H2N 120.6(19) . . ?
H1N N3A H2N 116(3) . . ?
C3A N4A H3N 117(2) . . ?
C3A N4A H4N 115.3(19) . . ?
H3N N4A H4N 120(3) . . ?
C8A O1A C12A 116.9(2) . . ?
C9A O2A C13A 113.8(2) . . ?
C10A O3A C14A 117.8(3) . . ?
O3A C14A H14A 109.5 . . ?
O3A C14A H14B 109.5 . . ?
H14A C14A H14B 109.5 . . ?
O3A C14A H14C 109.5 . . ?
H14A C14A H14C 109.5 . . ?
H14B C14A H14C 109.5 . . ?
C16A C15A C18A 117.6(2) . . ?
C16A C15A C19A 123.2(2) . . ?
C18A C15A C19A 119.1(2) . . ?
C15A C16A N5A 123.6(2) . . ?
C15A C16A H16A 118.2 . . ?
N5A C16A H16A 118.2 . . ?
O4A C17A N5A 122.6(2) . . ?
O4A C17A N6A 121.5(2) . . ?
N5A C17A N6A 115.9(2) . . ?
O5A C18A N6A 119.2(2) . . ?
O5A C18A C15A 125.1(2) . . ?
N6A C18A C15A 115.7(2) . . ?
C15A C19A H19A 109.5 . . ?
C15A C19A H19B 109.5 . . ?
H19A C19A H19B 109.5 . . ?
C15A C19A H19C 109.5 . . ?
H19A C19A H19C 109.5 . . ?
H19B C19A H19C 109.5 . . ?
C17A N5A C16A 121.2(2) . . ?
C17A N5A H5N 117.2(16) . . ?
C16A N5A H5N 121.6(16) . . ?
C17A N6A C18A 125.9(2) . . ?
C17A N6A H6N 114.4(17) . . ?
C18A N6A H6N 119.5(17) . . ?
C4B C1B C2B 115.5(2) . . ?
C4B C1B C5B 122.9(2) . . ?
C2B C1B C5B 121.6(2) . . ?
N3B C2B N1B 116.7(2) . . ?
N3B C2B C1B 121.7(2) . . ?
N1B C2B C1B 121.6(2) . . ?
N4B C3B N2B 117.8(2) . . ?
N4B C3B N1B 116.7(2) . . ?
N2B C3B N1B 125.5(2) . . ?
N2B C4B C1B 125.1(2) . . ?
N2B C4B H4B 117.4 . . ?
C1B C4B H4B 117.4 . . ?
C1B C5B C6B 115.5(2) . . ?
C1B C5B H5C 108.4 . . ?
C6B C5B H5C 108.4 . . ?
C1B C5B H5D 108.4 . . ?
C6B C5B H5D 108.4 . . ?
H5C C5B H5D 107.5 . . ?
C11B C6B C7B 119.1(2) . . ?
C11B C6B C5B 120.6(2) . . ?
C7B C6B C5B 120.2(2) . . ?
C8B C7B C6B 120.3(3) . . ?
C8B C7B H7B 119.9 . . ?
C6B C7B H7B 119.9 . . ?
O1B C8B C7B 124.0(3) . . ?
O1B C8B C9B 115.5(2) . . ?
C7B C8B C9B 120.5(2) . . ?
O2B C9B C8B 120.1(2) . . ?
O2B C9B C10B 121.0(3) . . ?
C8B C9B C10B 118.9(2) . . ?
O3B C10B C11B 123.9(2) . . ?
O3B C10B C9B 115.6(2) . . ?
C11B C10B C9B 120.5(2) . . ?
C6B C11B C10B 120.7(2) . . ?
C6B C11B H11B 119.6 . . ?
C10B C11B H11B 119.6 . . ?
O1B C12B H12D 109.5 . . ?
O1B C12B H12E 109.5 . . ?
H12D C12B H12E 109.5 . . ?
O1B C12B H12F 109.5 . . ?
H12D C12B H12F 109.5 . . ?
H12E C12B H12F 109.5 . . ?
O2B C13B H13D 109.5 . . ?
O2B C13B H13E 109.5 . . ?
H13D C13B H13E 109.5 . . ?
O2B C13B H13F 109.5 . . ?
H13D C13B H13F 109.5 . . ?
H13E C13B H13F 109.5 . . ?
O3B C14B H14D 109.5 . . ?
O3B C14B H14E 109.5 . . ?
H14D C14B H14E 109.5 . . ?
O3B C14B H14F 109.5 . . ?
H14D C14B H14F 109.5 . . ?
H14E C14B H14F 109.5 . . ?
C2B N1B C3B 117.1(2) . . ?
C3B N2B C4B 115.1(2) . . ?
C2B N3B H7N 122.3(18) . . ?
C2B N3B H8N 117.8(17) . . ?
H7N N3B H8N 120(3) . . ?
C3B N4B H9N 117(2) . . ?
C3B N4B H10N 122.0(18) . . ?
H9N N4B H10N 120(3) . . ?
C8B O1B C12B 116.5(2) . . ?
C9B O2B C13B 115.3(2) . . ?
C10B O3B C14B 116.7(2) . . ?
C16B C15B C18B 117.2(2) . . ?
C16B C15B C19B 124.5(3) . . ?
C18B C15B C19B 118.3(2) . . ?
C15B C16B N5B 123.7(2) . . ?
C15B C16B H16B 118.1 . . ?
N5B C16B H16B 118.1 . . ?
O4B C17B N5B 122.8(2) . . ?
O4B C17B N6B 121.3(2) . . ?
N5B C17B N6B 115.9(2) . . ?
O5B C18B N6B 119.4(2) . . ?
O5B C18B C15B 124.8(2) . . ?
N6B C18B C15B 115.8(2) . . ?
C15B C19B H19D 109.5 . . ?
C15B C19B H19E 109.5 . . ?
H19D C19B H19E 109.5 . . ?
C15B C19B H19F 109.5 . . ?
H19D C19B H19F 109.5 . . ?
H19E C19B H19F 109.5 . . ?
C17B N5B C16B 121.5(2) . . ?
C17B N5B H11N 117.2(17) . . ?
C16B N5B H11N 121.3(17) . . ?
C17B N6B C18B 125.9(2) . . ?
C17B N6B H12N 115(2) . . ?
C18B N6B H12N 119(2) . . ?
H1W O1W H2W 105.9 . . ?
H3W O2W H4W 105.2 . . ?

loop_
_geom_bond_atom_site_label_1
_geom_bond_atom_site_label_2
_geom_bond_distance
_geom_bond_site_symmetry_2
_geom_bond_publ_flag
C1A C4A 1.366(3) . ?
C1A C2A 1.413(3) . ?
C1A C5A 1.503(3) . ?
C2A N3A 1.337(3) . ?
C2A N1A 1.350(3) . ?
C3A N2A 1.338(3) . ?
C3A N1A 1.343(3) . ?
C3A N4A 1.353(3) . ?
C4A N2A 1.344(3) . ?
C4A H4A 0.9300 . ?
C5A C6A 1.517(3) . ?
C5A H5A 0.9700 . ?
C5A H5B 0.9700 . ?
C6A C11A 1.380(4) . ?
C6A C7A 1.382(4) . ?
C7A C8A 1.389(4) . ?
C7A H7A 0.9300 . ?
C8A O1A 1.373(3) . ?
C8A C9A 1.387(4) . ?
C9A C10A 1.382(4) . ?
C9A O2A 1.386(3) . ?
C10A O3A 1.370(3) . ?
C10A C11A 1.391(4) . ?
C11A H11A 0.9300 . ?
C12A O1A 1.425(4) . ?
C12A H12A 0.9600 . ?
C12A H12B 0.9600 . ?
C12A H12C 0.9600 . ?
C13A O2A 1.418(4) . ?
C13A H13A 0.9600 . ?
C13A H13B 0.9600 . ?
C13A H13C 0.9600 . ?
N3A H1N 0.91(3) . ?
N3A H2N 0.90(3) . ?
N4A H3N 0.82(3) . ?
N4A H4N 0.90(3) . ?
O3A C14A 1.406(4) . ?
C14A H14A 0.9600 . ?
C14A H14B 0.9600 . ?
C14A H14C 0.9600 . ?
C15A C16A 1.342(3) . ?
C15A C18A 1.439(3) . ?
C15A C19A 1.503(4) . ?
C16A N5A 1.367(3) . ?
C16A H16A 0.9300 . ?
C17A O4A 1.231(3) . ?
C17A N5A 1.353(3) . ?
C17A N6A 1.366(3) . ?
C18A O5A 1.232(3) . ?
C18A N6A 1.380(3) . ?
C19A H19A 0.9600 . ?
C19A H19B 0.9600 . ?
C19A H19C 0.9600 . ?
N5A H5N 0.97(3) . ?
N6A H6N 0.93(3) . ?
C1B C4B 1.356(3) . ?
C1B C2B 1.409(3) . ?
C1B C5B 1.500(3) . ?
C2B N3B 1.339(3) . ?
C2B N1B 1.345(3) . ?
C3B N4B 1.338(3) . ?
C3B N2B 1.342(3) . ?
C3B N1B 1.350(3) . ?
C4B N2B 1.348(3) . ?
C4B H4B 0.9300 . ?
C5B C6B 1.513(3) . ?
C5B H5C 0.9700 . ?
C5B H5D 0.9700 . ?
C6B C11B 1.379(3) . ?
C6B C7B 1.390(3) . ?
C7B C8B 1.386(4) . ?
C7B H7B 0.9300 . ?
C8B O1B 1.370(3) . ?
C8B C9B 1.387(4) . ?
C9B O2B 1.382(3) . ?
C9B C10B 1.391(4) . ?
C10B O3B 1.372(3) . ?
C10B C11B 1.383(3) . ?
C11B H11B 0.9300 . ?
C12B O1B 1.426(5) . ?
C12B H12D 0.9600 . ?
C12B H12E 0.9600 . ?
C12B H12F 0.9600 . ?
C13B O2B 1.419(4) . ?
C13B H13D 0.9600 . ?
C13B H13E 0.9600 . ?
C13B H13F 0.9600 . ?
C14B O3B 1.419(3) . ?
C14B H14D 0.9600 . ?
C14B H14E 0.9600 . ?
C14B H14F 0.9600 . ?
N3B H7N 0.84(3) . ?
N3B H8N 0.95(3) . ?
N4B H9N 0.86(3) . ?
N4B H10N 0.89(3) . ?
C15B C16B 1.344(4) . ?
C15B C18B 1.443(4) . ?
C15B C19B 1.495(4) . ?
C16B N5B 1.364(3) . ?
C16B H16B 0.9300 . ?
C17B O4B 1.238(3) . ?
C17B N5B 1.351(3) . ?
C17B N6B 1.364(3) . ?
C18B O5B 1.228(3) . ?
C18B N6B 1.383(3) . ?
C19B H19D 0.9600 . ?
C19B H19E 0.9600 . ?
C19B H19F 0.9600 . ?
N5B H11N 0.91(3) . ?
N6B H12N 0.87(3) . ?
O1W H1W 0.9478 . ?
O1W H2W 0.9146 . ?
O2W H3W 0.9338 . ?
O2W H4W 0.9107 . ?

loop_
_geom_hbond_atom_site_label_D
_geom_hbond_atom_site_label_H
_geom_hbond_atom_site_label_A
_geom_hbond_distance_DH
_geom_hbond_distance_HA
_geom_hbond_distance_DA
_geom_hbond_angle_DHA
_geom_hbond_site_symmetry_A
_geom_hbond_publ_flag
C13A H13A O3A 0.96 2.55 3.063(5) 113.8 . yes
N3A H1N O2W 0.91(3) 2.27(3) 3.020(3) 139(2) 1_545 yes
N3A H2N O4B 0.90(3) 2.00(3) 2.898(3) 178(3) 2_646 yes
N4A H3N O5B 0.82(3) 2.14(4) 2.952(4) 173(3) 2_646 yes
N4A H4N O4B 0.90(3) 1.96(3) 2.858(3) 175(3) . yes
C16A H16A O2B 0.93 2.38 3.303(3) 169.6 3_656 yes
N5A H5N N2B 0.97(3) 1.85(3) 2.810(3) 174(2) . yes
N6A H6N N1B 0.93(3) 2.03(3) 2.952(3) 178(3) 2_556 yes
C13B H13E O3B 0.96 2.61 3.122(4) 113.8 . yes
N3B H7N O1W 0.84(3) 2.34(3) 3.079(4) 148(2) 1_545 yes
N3B H8N O4A 0.95(3) 1.92(3) 2.860(3) 174(3) 2_546 yes
N4B H9N O5A 0.86(3) 2.12(3) 2.980(3) 172(3) 2_546 yes
N4B H10N O4A 0.89(3) 2.01(3) 2.895(3) 174(3) . yes
C16B H16B O2A 0.93 2.61 3.509(3) 162.0 3_766 yes
N5B H11N N2A 0.91(3) 1.93(3) 2.836(3) 178(2) . yes
N6B H12N N1A 0.87(3) 2.10(3) 2.964(3) 173(3) 2_656 yes
O1W H1W N4A 0.95 2.11 3.055(5) 172.5 . yes
O1W H2W O5A 0.91 1.98 2.877(3) 167.4 . yes
O2W H4W O5B 0.91 2.00 2.900(3) 169.4 . yes

loop_
_geom_torsion_atom_site_label_1
_geom_torsion_atom_site_label_2
_geom_torsion_atom_site_label_3
_geom_torsion_atom_site_label_4
_geom_torsion
_geom_torsion_site_symmetry_1
_geom_torsion_site_symmetry_2
_geom_torsion_site_symmetry_3
_geom_torsion_site_symmetry_4
_geom_torsion_publ_flag
C4A C1A C2A N3A 180.0(2) . . . . ?
C5A C1A C2A N3A -4.9(4) . . . . ?
C4A C1A C2A N1A -0.6(4) . . . . ?
C5A C1A C2A N1A 174.6(2) . . . . ?
C2A C1A C4A N2A 0.7(4) . . . . ?
C5A C1A C4A N2A -174.3(2) . . . . ?
C4A C1A C5A C6A -116.6(3) . . . . ?
C2A C1A C5A C6A 68.6(3) . . . . ?
C1A C5A C6A C11A 35.7(4) . . . . ?
C1A C5A C6A C7A -146.4(3) . . . . ?
C11A C6A C7A C8A 0.2(4) . . . . ?
C5A C6A C7A C8A -177.7(2) . . . . ?
C6A C7A C8A O1A -178.3(3) . . . . ?
C6A C7A C8A C9A 1.2(4) . . . . ?
O1A C8A C9A C10A 177.4(2) . . . . ?
C7A C8A C9A C10A -2.2(4) . . . . ?
O1A C8A C9A O2A -2.6(4) . . . . ?
C7A C8A C9A O2A 177.8(2) . . . . ?
O2A C9A C10A O3A 0.7(4) . . . . ?
C8A C9A C10A O3A -179.3(2) . . . . ?
O2A C9A C10A C11A -178.3(2) . . . . ?
C8A C9A C10A C11A 1.7(4) . . . . ?
C7A C6A C11A C10A -0.7(4) . . . . ?
C5A C6A C11A C10A 177.2(2) . . . . ?
O3A C10A C11A C6A -179.1(3) . . . . ?
C9A C10A C11A C6A -0.3(4) . . . . ?
N2A C3A N1A C2A 2.3(4) . . . . ?
N4A C3A N1A C2A 179.9(3) . . . . ?
N3A C2A N1A C3A 178.7(2) . . . . ?
C1A C2A N1A C3A -0.8(3) . . . . ?
N1A C3A N2A C4A -2.2(4) . . . . ?
N4A C3A N2A C4A -179.7(3) . . . . ?
C1A C4A N2A C3A 0.5(4) . . . . ?
C9A C8A O1A C12A -175.2(3) . . . . ?
C7A C8A O1A C12A 4.4(4) . . . . ?
C10A C9A O2A C13A -77.9(4) . . . . ?
C8A C9A O2A C13A 102.1(4) . . . . ?
C9A C10A O3A C14A 167.5(3) . . . . ?
C11A C10A O3A C14A -13.6(4) . . . . ?
C18A C15A C16A N5A -1.9(4) . . . . ?
C19A C15A C16A N5A 176.1(2) . . . . ?
C16A C15A C18A O5A -177.7(2) . . . . ?
C19A C15A C18A O5A 4.2(4) . . . . ?
C16A C15A C18A N6A 1.9(3) . . . . ?
C19A C15A C18A N6A -176.2(2) . . . . ?
O4A C17A N5A C16A -177.3(3) . . . . ?
N6A C17A N5A C16A 2.4(4) . . . . ?
C15A C16A N5A C17A -0.4(4) . . . . ?
O4A C17A N6A C18A 177.4(2) . . . . ?
N5A C17A N6A C18A -2.3(4) . . . . ?
O5A C18A N6A C17A 179.8(2) . . . . ?
C15A C18A N6A C17A 0.1(4) . . . . ?
C4B C1B C2B N3B 177.4(2) . . . . ?
C5B C1B C2B N3B -1.3(4) . . . . ?
C4B C1B C2B N1B -2.1(3) . . . . ?
C5B C1B C2B N1B 179.3(2) . . . . ?
C2B C1B C4B N2B 0.9(4) . . . . ?
C5B C1B C4B N2B 179.5(2) . . . . ?
C4B C1B C5B C6B -106.4(3) . . . . ?
C2B C1B C5B C6B 72.2(3) . . . . ?
C1B C5B C6B C11B 36.0(3) . . . . ?
C1B C5B C6B C7B -148.5(2) . . . . ?
C11B C6B C7B C8B 0.5(4) . . . . ?
C5B C6B C7B C8B -175.1(2) . . . . ?
C6B C7B C8B O1B -179.9(2) . . . . ?
C6B C7B C8B C9B 0.7(4) . . . . ?
O1B C8B C9B O2B -3.3(4) . . . . ?
C7B C8B C9B O2B 176.1(2) . . . . ?
O1B C8B C9B C10B 179.2(2) . . . . ?
C7B C8B C9B C10B -1.4(4) . . . . ?
O2B C9B C10B O3B 3.5(4) . . . . ?
C8B C9B C10B O3B -179.0(2) . . . . ?
O2B C9B C10B C11B -176.5(2) . . . . ?
C8B C9B C10B C11B 1.0(4) . . . . ?
C7B C6B C11B C10B -0.9(4) . . . . ?
C5B C6B C11B C10B 174.7(2) . . . . ?
O3B C10B C11B C6B -179.8(2) . . . . ?
C9B C10B C11B C6B 0.2(4) . . . . ?
N3B C2B N1B C3B -178.0(2) . . . . ?
C1B C2B N1B C3B 1.5(3) . . . . ?
N4B C3B N1B C2B 178.5(2) . . . . ?
N2B C3B N1B C2B 0.4(4) . . . . ?
N4B C3B N2B C4B -179.6(2) . . . . ?
N1B C3B N2B C4B -1.5(4) . . . . ?
C1B C4B N2B C3B 0.8(4) . . . . ?
C7B C8B O1B C12B -3.0(4) . . . . ?
C9B C8B O1B C12B 176.4(3) . . . . ?
C8B C9B O2B C13B 102.0(3) . . . . ?
C10B C9B O2B C13B -80.6(3) . . . . ?
C11B C10B O3B C14B -3.7(4) . . . . ?
C9B C10B O3B C14B 176.3(2) . . . . ?
C18B C15B C16B N5B -1.2(4) . . . . ?
C19B C15B C16B N5B -179.5(3) . . . . ?
C16B C15B C18B O5B -178.6(3) . . . . ?
C19B C15B C18B O5B -0.2(4) . . . . ?
C16B C15B C18B N6B 1.4(3) . . . . ?
C19B C15B C18B N6B 179.8(2) . . . . ?
O4B C17B N5B C16B 179.9(2) . . . . ?
N6B C17B N5B C16B 0.2(3) . . . . ?
C15B C16B N5B C17B 0.4(4) . . . . ?
O4B C17B N6B C18B -179.6(2) . . . . ?
N5B C17B N6B C18B 0.1(4) . . . . ?
O5B C18B N6B C17B 179.1(2) . . . . ?
C15B C18B N6B C17B -0.9(4) . . . . ?
